data_4516073
loop_
_publ_author_name
'Boyde, Nicholas C.'
'Steelman, Grant W.'
'Hanusa, Timothy P.'

_publ_section_title
;
 Multicomponent Mechanochemical Synthesis of Cyclopentadienyl Titanium
 <i>tert</i>-Butoxy Halides, Cp <sub> <i>x</i> </sub> TiX <sub> <i>y</i>
 </sub> (O <sup> <i>t</i> </sup> Bu)<sub>4-(<i>x</i>+<i>y</i>)</sub>
 (<i>x</i>, <i>y</i> = 1, 2; X = Cl, Br).
;
_journal_issue 7
_journal_name_full 'ACS omega'
_journal_page_first 8149
_journal_page_last 8159
_journal_paper_doi 10.1021/acsomega.8b00943
_journal_volume 3
_journal_year 2018
_chemical_formula_moiety 'C10.91 H12.73 Cl1.09 O0.91 Ti'
_chemical_formula_sum 'C10.91 H12.73 Cl1.09 O0.91 Ti'
_chemical_formula_weight 244.96
_space_group_crystal_system orthorhombic
_space_group_IT_number 61
_space_group_name_Hall '-P 2ac 2ab'
_space_group_name_H-M_alt 'P b c a'
_atom_sites_solution_hydrogens geom
_atom_sites_solution_primary direct
_audit_creation_date 2016-08-12
_audit_creation_method
;
Olex2 1.2
(compiled 2016.02.19 svn.r3266 for OlexSys, GUI svn.r5155)
;
_cell_angle_alpha 90
_cell_angle_beta 90
_cell_angle_gamma 90
_cell_formula_units_Z 8
_cell_length_a 12.4890(3)
_cell_length_b 11.4556(2)
_cell_length_c 14.6289(3)
_cell_measurement_reflns_used 8781
_cell_measurement_temperature 100
_cell_measurement_theta_max 32.4410
_cell_measurement_theta_min 3.5490
_cell_volume 2092.94(8)
_computing_cell_refinement 'CrysAlisPro 1.171.38.43g (Rigaku OD, 2015)'
_computing_data_collection 'CrysAlisPro 1.171.38.43g (Rigaku OD, 2015)'
_computing_data_reduction 'CrysAlisPro 1.171.38.43g (Rigaku OD, 2015)'
_computing_molecular_graphics 'Olex2 (Dolomanov et al., 2009)'
_computing_publication_material 'Olex2 (Dolomanov et al., 2009)'
_computing_structure_refinement 'ShelXL (Sheldrick, 2015)'
_computing_structure_solution 'ShelXT (Sheldrick, 2015)'
_diffrn_ambient_environment N~2~
_diffrn_ambient_temperature 100
_diffrn_detector 'CCD plate'
_diffrn_detector_area_resol_mean 8.1506
_diffrn_detector_type EosS2
_diffrn_measured_fraction_theta_full 0.999
_diffrn_measured_fraction_theta_max 0.935
_diffrn_measurement_details
;
List of Runs (angles in degrees, time in seconds):

  # Type    Start    End  Width  t~exp~   \w     \q     \k     \f   Frames
--------------------------------------------------------------------------
  1  \w     -2.00  92.00   1.00    8.49    --   24.36  77.00-150.00   94
  2  \w     -2.00  92.00   1.00    8.49    --   24.36  77.00  90.00   94
  3  \w     -2.00  92.00   1.00    8.49    --   24.36  77.00 -60.00   94
  4  \w    -43.00  10.00   1.00    8.49    --   24.36 -77.00-180.00   53
;
_diffrn_measurement_device 'four-circle diffractometer'
_diffrn_measurement_device_type 'SuperNova, Dual, Cu at zero, EosS2'
_diffrn_measurement_method '\w scans'
_diffrn_orient_matrix_type 'CrysAlisPro convention (1999,Acta A55,543-557)'
_diffrn_orient_matrix_UB_11 0.0197133000
_diffrn_orient_matrix_UB_12 0.0229464000
_diffrn_orient_matrix_UB_13 0.0417593000
_diffrn_orient_matrix_UB_21 -0.0200728000
_diffrn_orient_matrix_UB_22 -0.0495010000
_diffrn_orient_matrix_UB_23 0.0235331000
_diffrn_orient_matrix_UB_31 0.0493643000
_diffrn_orient_matrix_UB_32 -0.0292975000
_diffrn_orient_matrix_UB_33 -0.0070942000
_diffrn_radiation_monochromator mirror
_diffrn_radiation_probe x-ray
_diffrn_radiation_type MoK\a
_diffrn_radiation_wavelength 0.71073
_diffrn_reflns_av_R_equivalents 0.0271
_diffrn_reflns_av_unetI/netI 0.0215
_diffrn_reflns_Laue_measured_fraction_full 0.999
_diffrn_reflns_Laue_measured_fraction_max 0.935
_diffrn_reflns_limit_h_max 8
_diffrn_reflns_limit_h_min -18
_diffrn_reflns_limit_k_max 16
_diffrn_reflns_limit_k_min -16
_diffrn_reflns_limit_l_max 21
_diffrn_reflns_limit_l_min -21
_diffrn_reflns_number 17721
_diffrn_reflns_point_group_measured_fraction_full 0.999
_diffrn_reflns_point_group_measured_fraction_max 0.935
_diffrn_reflns_theta_full 26.000
_diffrn_reflns_theta_max 32.729
_diffrn_reflns_theta_min 3.228
_diffrn_source 'micro-focus sealed X-ray tube'
_diffrn_source_type 'SuperNova (Mo) X-ray Source'
_exptl_absorpt_coefficient_mu 1.056
_exptl_absorpt_correction_T_max 1.000
_exptl_absorpt_correction_T_min 0.387
_exptl_absorpt_correction_type gaussian
_exptl_absorpt_process_details
;
CrysAlisPro 1.171.38.43g (Rigaku Oxford Diffraction, 2015)
Numerical absorption correction based on gaussian integration over
			a multifaceted crystal model
Empirical absorption correction using spherical harmonics,
 implemented in SCALE3 ABSPACK scaling algorithm.
;
_exptl_crystal_colour orange
_exptl_crystal_colour_primary orange
_exptl_crystal_density_diffrn 1.555
_exptl_crystal_description block
_exptl_crystal_F_000 1008
_exptl_crystal_size_max 0.445
_exptl_crystal_size_mid 0.278
_exptl_crystal_size_min 0.106
_refine_diff_density_max 0.450
_refine_diff_density_min -0.437
_refine_diff_density_rms 0.065
_refine_ls_extinction_method none
_refine_ls_goodness_of_fit_ref 1.054
_refine_ls_hydrogen_treatment constr
_refine_ls_matrix_type full
_refine_ls_number_parameters 138
_refine_ls_number_reflns 3612
_refine_ls_number_restraints 1
_refine_ls_restrained_S_all 1.057
_refine_ls_R_factor_all 0.0319
_refine_ls_R_factor_gt 0.0266
_refine_ls_shift/su_max 0.002
_refine_ls_shift/su_mean 0.000
_refine_ls_structure_factor_coef Fsqd
_refine_ls_weighting_details 'w=1/[\s^2^(Fo^2^)+(0.0270P)^2^+1.0500P] where P=(Fo^2^+2Fc^2^)/3'
_refine_ls_weighting_scheme calc
_refine_ls_wR_factor_gt 0.0635
_refine_ls_wR_factor_ref 0.0659
_reflns_Friedel_coverage 0.000
_reflns_number_gt 3213
_reflns_number_total 3612
_reflns_threshold_expression 'I > 2\s(I)'
_cod_data_source_file Cp2TiCl(OMe).cif
_cod_data_source_block nb08
_cod_original_cell_volume 2092.94(7)
_cod_database_code 4516073
_chemical_oxdiff_formula C11H13OTiCl
_shelx_space_group_comment
;
The symmetry employed for this shelxl refinement is uniquely defined
by the following loop, which should always be used as a source of
symmetry information in preference to the above space-group names.
They are only intended as comments.
;
_reflns_odcompleteness_completeness 99.78
_reflns_odcompleteness_iscentric 1
_reflns_odcompleteness_theta 30.44
_olex2_refinement_description
;
1. Fixed Uiso
 At 1.2 times of:
  All C(H) groups
 At 1.5 times of:
  All C(H,H,H) groups
2. Restrained distances
 Cl2A-Ti1 \\sim Ti1-Cl1
 with sigma of 0.02
3. Others
 Sof(Cl2A)=1-FVAR(1)
 Sof(O1)=Sof(C11)=Sof(H11A)=Sof(H11B)=Sof(H11C)=FVAR(1)
4.a Aromatic/amide H refined with riding coordinates:
 C1(H1), C2(H2), C3(H3), C4(H4), C5(H5), C6(H6), C7(H7), C8(H8), C9(H9),
 C10(H10)
4.b Idealised Me refined as rotating group:
 C11(H11B,H11C,H11A)
;
_shelx_shelxl_version_number 2014/7
_olex2_date_sample_data_collection 2016-08-12
_olex2_submission_special_instructions 'No special instructions were received'
_oxdiff_exptl_absorpt_empirical_details
;
Empirical correction (ABSPACK) includes:
- Absorption correction using spherical harmonics
- Frame scaling
;
_oxdiff_exptl_absorpt_empirical_full_max 1.201
_oxdiff_exptl_absorpt_empirical_full_min 0.743

loop_
_space_group_symop_operation_xyz
'x, y, z'
'-x+1/2, -y, z+1/2'
'-x, y+1/2, -z+1/2'
'x+1/2, -y+1/2, -z'
'-x, -y, -z'
'x-1/2, y, -z-1/2'
'x, -y-1/2, z-1/2'
'-x-1/2, y-1/2, z'

loop_
_atom_site_label
_atom_site_type_symbol
_atom_site_fract_x
_atom_site_fract_y
_atom_site_fract_z
_atom_site_U_iso_or_equiv
_atom_site_adp_type
_atom_site_occupancy
_atom_site_site_symmetry_order
_atom_site_calc_flag
_atom_site_refinement_flags_posn
_atom_site_refinement_flags_occupancy
_atom_site_disorder_assembly
_atom_site_disorder_group
Ti1 Ti 0.67701(2) 0.36971(2) 0.67716(2) 0.00992(5) Uani 1 1 d D . . .
Cl1 Cl 0.55205(2) 0.53113(2) 0.68362(2) 0.01804(7) Uani 1 1 d D . . .
C1 C 0.74490(9) 0.32994(11) 0.52629(7) 0.0168(2) Uani 1 1 d . . . .
H1 H 0.7193 0.2680 0.4914 0.020 Uiso 1 1 calc R . . .
C2 C 0.83080(9) 0.32507(10) 0.58916(7) 0.0153(2) Uani 1 1 d . . . .
H2 H 0.8694 0.2587 0.6051 0.018 Uiso 1 1 calc R . . .
C3 C 0.84768(10) 0.43988(11) 0.62376(8) 0.0184(2) Uani 1 1 d . . . .
H3 H 0.9011 0.4625 0.6643 0.022 Uiso 1 1 calc R . . .
C4 C 0.76956(11) 0.51217(11) 0.58579(9) 0.0217(2) Uani 1 1 d . . . .
H4 H 0.7611 0.5914 0.5977 0.026 Uiso 1 1 calc R . . .
C5 C 0.70491(10) 0.44437(11) 0.52565(8) 0.0204(2) Uani 1 1 d . . . .
H5 H 0.6467 0.4711 0.4920 0.024 Uiso 1 1 calc R . . .
C6 C 0.61568(10) 0.30726(14) 0.82409(8) 0.0243(3) Uani 1 1 d . . . .
H6 H 0.5426 0.2972 0.8332 0.029 Uiso 1 1 calc R . . .
C7 C 0.68667(12) 0.22271(11) 0.79289(8) 0.0238(3) Uani 1 1 d . . . .
H7 H 0.6693 0.1459 0.7785 0.029 Uiso 1 1 calc R . . .
C8 C 0.78856(11) 0.27258(12) 0.78679(8) 0.0228(3) Uani 1 1 d . . . .
H8 H 0.8504 0.2354 0.7668 0.027 Uiso 1 1 calc R . . .
C9 C 0.78070(11) 0.38955(12) 0.81649(8) 0.0229(3) Uani 1 1 d . . . .
H9 H 0.8366 0.4430 0.8201 0.027 Uiso 1 1 calc R . . .
C10 C 0.67363(12) 0.41049(12) 0.83945(8) 0.0248(3) Uani 1 1 d . . . .
H10 H 0.6457 0.4805 0.8611 0.030 Uiso 1 1 calc R . . .
O1 O 0.57529(15) 0.26545(15) 0.63919(10) 0.0159(3) Uani 0.910(5) 1 d . P A 1
C11 C 0.51282(12) 0.24261(13) 0.56016(12) 0.0199(3) Uani 0.910(5) 1 d . P A 1
H11A H 0.5068 0.3125 0.5244 0.030 Uiso 0.910(5) 1 calc GR P A 1
H11B H 0.4427 0.2171 0.5782 0.030 Uiso 0.910(5) 1 calc GR P A 1
H11C H 0.5466 0.1827 0.5244 0.030 Uiso 0.910(5) 1 calc GR P A 1
Cl2A Cl 0.5444(5) 0.2508(5) 0.6156(6) 0.030(3) Uani 0.090(5) 1 d D P A 2

loop_
_atom_site_aniso_label
_atom_site_aniso_U_11
_atom_site_aniso_U_22
_atom_site_aniso_U_33
_atom_site_aniso_U_23
_atom_site_aniso_U_13
_atom_site_aniso_U_12
Ti1 0.01034(9) 0.01040(9) 0.00902(9) -0.00054(6) 0.00011(6) -0.00073(6)
Cl1 0.01549(12) 0.01691(12) 0.02172(13) 0.00165(10) 0.00211(9) 0.00474(10)
C1 0.0165(5) 0.0234(5) 0.0104(4) -0.0016(4) 0.0025(4) -0.0008(4)
C2 0.0137(5) 0.0181(5) 0.0142(4) -0.0016(4) 0.0029(4) 0.0008(4)
C3 0.0161(5) 0.0212(5) 0.0181(5) -0.0034(4) 0.0054(4) -0.0058(4)
C4 0.0247(6) 0.0153(5) 0.0250(6) 0.0041(4) 0.0114(5) -0.0015(5)
C5 0.0211(5) 0.0259(6) 0.0140(5) 0.0078(4) 0.0037(4) 0.0038(5)
C6 0.0169(5) 0.0447(8) 0.0115(5) 0.0069(5) 0.0010(4) -0.0037(5)
C7 0.0420(8) 0.0156(5) 0.0139(5) 0.0043(4) -0.0061(5) -0.0069(5)
C8 0.0224(6) 0.0316(7) 0.0143(5) 0.0049(5) 0.0004(4) 0.0122(5)
C9 0.0263(6) 0.0269(6) 0.0156(5) 0.0042(4) -0.0082(4) -0.0116(5)
C10 0.0390(8) 0.0242(6) 0.0110(5) -0.0050(4) -0.0040(5) 0.0113(5)
O1 0.0154(6) 0.0197(6) 0.0127(6) -0.0030(4) -0.0033(4) -0.0063(5)
C11 0.0172(6) 0.0307(7) 0.0118(7) -0.0044(5) -0.0054(5) -0.0050(5)
Cl2A 0.024(3) 0.023(2) 0.042(7) 0.002(2) 0.014(4) -0.004(2)

loop_
_atom_type_symbol
_atom_type_description
_atom_type_scat_dispersion_real
_atom_type_scat_dispersion_imag
_atom_type_scat_source
C C 0.0033 0.0016 'International Tables Vol C Tables 4.2.6.8 and 6.1.1.4'
H H 0.0000 0.0000 'International Tables Vol C Tables 4.2.6.8 and 6.1.1.4'
Cl Cl 0.1484 0.1585 'International Tables Vol C Tables 4.2.6.8 and 6.1.1.4'
O O 0.0106 0.0060 'International Tables Vol C Tables 4.2.6.8 and 6.1.1.4'
Ti Ti 0.2776 0.4457 'International Tables Vol C Tables 4.2.6.8 and 6.1.1.4'

loop_
_exptl_crystal_face_index_h
_exptl_crystal_face_index_k
_exptl_crystal_face_index_l
_exptl_crystal_face_perp_dist
11 -6 -14 0.1298
-15 8 3 0.0969
-2 1 -20 0.0530
2 -1 20 0.0530
17 2 -1 0.1101
-8 -14 -2 0.1427
7 15 2 0.2043

loop_
_geom_angle_atom_site_label_1
_geom_angle_atom_site_label_2
_geom_angle_atom_site_label_3
_geom_angle
C1 Ti1 Cl1 114.03(3)
C1 Ti1 C3 56.92(4)
C1 Ti1 C10 160.37(5)
C2 Ti1 Cl1 135.14(3)
C2 Ti1 C1 34.44(4)
C2 Ti1 C3 34.70(4)
C2 Ti1 C4 56.95(4)
C2 Ti1 C5 57.14(4)
C2 Ti1 C6 133.14(4)
C2 Ti1 C7 101.06(5)
C2 Ti1 C8 78.00(4)
C2 Ti1 C10 126.10(4)
C3 Ti1 Cl1 109.16(3)
C3 Ti1 C10 105.62(5)
C4 Ti1 Cl1 79.24(3)
C4 Ti1 C1 56.62(4)
C4 Ti1 C3 33.69(4)
C4 Ti1 C10 115.00(5)
C5 Ti1 Cl1 81.81(3)
C5 Ti1 C1 33.92(4)
C5 Ti1 C3 56.86(4)
C5 Ti1 C4 34.48(4)
C5 Ti1 C10 147.07(5)
C6 Ti1 Cl1 89.25(4)
C6 Ti1 C1 151.65(5)
C6 Ti1 C3 132.45(4)
C6 Ti1 C4 148.91(5)
C6 Ti1 C5 169.34(5)
C6 Ti1 C8 56.37(4)
C6 Ti1 C10 33.94(5)
C7 Ti1 Cl1 122.87(4)
C7 Ti1 C1 119.87(4)
C7 Ti1 C3 114.84(5)
C7 Ti1 C4 147.89(5)
C7 Ti1 C5 153.79(5)
C7 Ti1 C6 33.80(5)
C7 Ti1 C8 33.94(5)
C7 Ti1 C10 56.09(5)
C8 Ti1 Cl1 134.64(3)
C8 Ti1 C1 108.70(4)
C8 Ti1 C3 81.81(5)
C8 Ti1 C4 114.03(5)
C8 Ti1 C5 134.29(4)
C8 Ti1 C10 56.19(4)
C10 Ti1 Cl1 78.64(3)
O1 Ti1 Cl1 93.61(5)
O1 Ti1 C1 80.95(6)
O1 Ti1 C2 104.90(6)
O1 Ti1 C3 137.21(6)
O1 Ti1 C4 127.42(6)
O1 Ti1 C5 93.04(6)
O1 Ti1 C6 81.68(6)
O1 Ti1 C7 77.90(6)
O1 Ti1 C8 107.67(6)
O1 Ti1 C10 114.31(6)
Cl2A Ti1 Cl1 90.21(14)
Cl2A Ti1 C1 77.60(16)
Cl2A Ti1 C2 103.93(15)
Cl2A Ti1 C3 134.45(16)
Cl2A Ti1 C4 121.64(18)
Cl2A Ti1 C5 87.41(18)
Cl2A Ti1 C6 86.82(18)
Cl2A Ti1 C7 84.11(18)
Cl2A Ti1 C8 113.62(17)
Cl2A Ti1 C10 118.71(17)
Ti1 C1 H1 121.7
C2 C1 Ti1 71.25(6)
C2 C1 H1 125.9
C5 C1 Ti1 72.78(6)
C5 C1 H1 125.9
C5 C1 C2 108.14(11)
Ti1 C2 H2 117.4
C1 C2 Ti1 74.32(6)
C1 C2 H2 126.1
C1 C2 C3 107.87(11)
C3 C2 Ti1 74.19(6)
C3 C2 H2 126.1
Ti1 C3 H3 121.4
C2 C3 Ti1 71.11(6)
C2 C3 H3 126.2
C4 C3 Ti1 73.04(7)
C4 C3 C2 107.64(11)
C4 C3 H3 126.2
Ti1 C4 H4 120.2
C3 C4 Ti1 73.27(7)
C3 C4 H4 125.7
C3 C4 C5 108.58(11)
C5 C4 Ti1 72.60(7)
C5 C4 H4 125.7
Ti1 C5 H5 119.5
C1 C5 Ti1 73.30(6)
C1 C5 C4 107.67(11)
C1 C5 H5 126.2
C4 C5 Ti1 72.93(7)
C4 C5 H5 126.2
Ti1 C6 H6 118.7
C7 C6 Ti1 73.09(7)
C7 C6 H6 126.0
C7 C6 C10 108.09(11)
C10 C6 Ti1 74.15(7)
C10 C6 H6 126.0
Ti1 C7 H7 119.6
C6 C7 Ti1 73.11(7)
C6 C7 H7 125.8
C6 C7 C8 108.47(11)
C8 C7 Ti1 73.31(7)
C8 C7 H7 125.8
Ti1 C8 H8 119.0
C7 C8 Ti1 72.75(7)
C7 C8 H8 126.1
C7 C8 C9 107.76(12)
C9 C8 Ti1 74.05(7)
C9 C8 H8 126.1
Ti1 C9 H9 120.7
C8 C9 Ti1 71.92(7)
C8 C9 H9 126.2
C10 C9 Ti1 73.00(7)
C10 C9 C8 107.63(12)
C10 C9 H9 126.2
Ti1 C10 H10 120.5
C6 C10 Ti1 71.91(7)
C6 C10 H10 126.0
C9 C10 Ti1 73.43(7)
C9 C10 C6 108.04(12)
C9 C10 H10 126.0
C11 O1 Ti1 138.53(13)
O1 C11 H11A 109.5
O1 C11 H11B 109.5
O1 C11 H11C 109.5
H11A C11 H11B 109.5
H11A C11 H11C 109.5
H11B C11 H11C 109.5

loop_
_geom_bond_atom_site_label_1
_geom_bond_atom_site_label_2
_geom_bond_distance
Ti1 Cl1 2.4215(3)
Ti1 C1 2.4078(11)
Ti1 C2 2.3682(11)
Ti1 C3 2.4084(12)
Ti1 C4 2.4055(12)
Ti1 C5 2.4012(11)
Ti1 C6 2.3913(11)
Ti1 C7 2.3909(12)
Ti1 C8 2.3981(12)
Ti1 C10 2.4200(12)
Ti1 O1 1.8300(19)
Ti1 Cl2A 2.326(8)
C1 H1 0.9300
C1 C2 1.4142(16)
C1 C5 1.4028(17)
C2 H2 0.9300
C2 C3 1.4250(17)
C3 H3 0.9300
C3 C4 1.3951(18)
C4 H4 0.9300
C4 C5 1.4245(19)
C5 H5 0.9300
C6 H6 0.9300
C6 C7 1.390(2)
C6 C10 1.404(2)
C7 H7 0.9300
C7 C8 1.3977(19)
C8 H8 0.9300
C8 C9 1.4120(19)
C9 H9 0.9300
C9 C10 1.400(2)
C10 H10 0.9300
O1 C11 1.419(2)
C11 H11A 0.9600
C11 H11B 0.9600
C11 H11C 0.9600

loop_
_geom_torsion_atom_site_label_1
_geom_torsion_atom_site_label_2
_geom_torsion_atom_site_label_3
_geom_torsion_atom_site_label_4
_geom_torsion
Ti1 C1 C2 C3 -67.18(8)
Ti1 C1 C5 C4 65.33(8)
Ti1 C2 C3 C4 -64.39(8)
Ti1 C3 C4 C5 -64.49(8)
Ti1 C4 C5 C1 -65.58(8)
Ti1 C6 C7 C8 65.31(9)
Ti1 C6 C10 C9 -65.04(9)
Ti1 C7 C8 C9 66.32(8)
Ti1 C8 C9 C10 64.75(9)
Ti1 C9 C10 C6 64.05(8)
Cl1 Ti1 O1 C11 69.74(18)
C1 Ti1 O1 C11 -44.03(18)
C1 C2 C3 Ti1 67.26(8)
C1 C2 C3 C4 2.88(13)
C2 Ti1 O1 C11 -69.00(19)
C2 C1 C5 Ti1 -62.89(8)
C2 C1 C5 C4 2.44(13)
C2 C3 C4 Ti1 63.12(8)
C2 C3 C4 C5 -1.38(13)
C3 Ti1 O1 C11 -53.8(2)
C3 C4 C5 Ti1 64.93(8)
C3 C4 C5 C1 -0.65(13)
C4 Ti1 O1 C11 -9.5(2)
C5 Ti1 O1 C11 -12.23(19)
C5 C1 C2 Ti1 63.89(8)
C5 C1 C2 C3 -3.29(13)
C6 Ti1 O1 C11 158.46(19)
C6 C7 C8 Ti1 -65.18(8)
C6 C7 C8 C9 1.14(14)
C7 Ti1 O1 C11 -167.39(19)
C7 C6 C10 Ti1 65.74(8)
C7 C6 C10 C9 0.69(14)
C7 C8 C9 Ti1 -65.46(8)
C7 C8 C9 C10 -0.71(14)
C8 Ti1 O1 C11 -150.89(17)
C8 C9 C10 Ti1 -64.04(8)
C8 C9 C10 C6 0.01(14)
C10 Ti1 O1 C11 148.90(17)
C10 C6 C7 Ti1 -66.44(8)
C10 C6 C7 C8 -1.14(14)

loop_
_exptl_oxdiff_crystal_face_indexfrac_h
_exptl_oxdiff_crystal_face_indexfrac_k
_exptl_oxdiff_crystal_face_indexfrac_l
_exptl_oxdiff_crystal_face_x
_exptl_oxdiff_crystal_face_y
_exptl_oxdiff_crystal_face_z
10.9948 -5.9904 -13.9939 -0.5051 -0.2535 0.8175
-14.9907 7.9885 3.0009 0.0131 -0.0239 -0.9953
-1.9961 1.0004 -19.9881 -0.8511 -0.4798 0.0140
1.9961 -1.0004 19.9881 0.8511 0.4798 -0.0140
16.9876 2.0006 -0.9953 0.3392 -0.4634 0.7870
-7.9920 -13.9856 -2.0092 -0.5624 0.8054 0.0295
6.9926 14.9843 2.0097 0.5656 -0.8348 -0.1081
